data_1540692
loop_
_publ_author_name
'Xiao, Wei'
'Yin, Xiang'
'Zhou, Zhi'
'Du, Wei'
'Chen, Ying-Chun'

_publ_section_title
;
 Asymmetric \a,\g-Regioselective [3 + 3] Formal Cycloadditions of
 \a,\b-Unsaturated Aldehydes via Cascade Dienamine-Dienamine Catalysis.
;
_journal_issue 1
_journal_name_full 'Organic letters'
_journal_page_first 116
_journal_page_last 119
_journal_paper_doi 10.1021/acs.orglett.5b03355
_journal_volume 18
_journal_year 2016
_chemical_absolute_configuration rm
_chemical_formula_moiety 'C12 H13 N O4'
_chemical_formula_sum 'C12 H13 N O4'
_chemical_formula_weight 236.73
_chemical_name_systematic
;
 ?
;
_space_group_crystal_system monoclinic
_space_group_IT_number 4
_space_group_name_Hall 'P 2yb'
_space_group_name_H-M_alt 'P 1 21 1'
_symmetry_space_group_name_Hall 'P 2yb'
_symmetry_space_group_name_H-M 'P 1 21 1'
_atom_sites_solution_hydrogens geom
_atom_sites_solution_primary iterative
_audit_creation_date 2015-01-15
_audit_creation_method
;
Olex2 1.2
(compiled 2014.08.28 svn.r2986 for OlexSys, GUI svn.r4874)
;
_cell_angle_alpha 90
_cell_angle_beta 101.0489(13)
_cell_angle_gamma 90
_cell_formula_units_Z 4
_cell_length_a 7.72422(10)
_cell_length_b 8.94615(12)
_cell_length_c 17.2197(2)
_cell_measurement_reflns_used 8842
_cell_measurement_temperature 288.94(10)
_cell_measurement_theta_max 71.4830
_cell_measurement_theta_min 5.2230
_cell_volume 1167.86(3)
_computing_cell_refinement
;
CrysAlisPro, Agilent Technologies,
Version 1.171.37.34 (release 22-05-2014 CrysAlis171 .NET)
(compiled May 22 2014,16:03:01)
;
_computing_data_collection
;
CrysAlisPro, Agilent Technologies,
Version 1.171.37.34 (release 22-05-2014 CrysAlis171 .NET)
(compiled May 22 2014,16:03:01)
;
_computing_data_reduction
;
CrysAlisPro, Agilent Technologies,
Version 1.171.37.34 (release 22-05-2014 CrysAlis171 .NET)
(compiled May 22 2014,16:03:01)
;
_computing_molecular_graphics 'Olex2 (Dolomanov et al., 2009)'
_computing_publication_material 'Olex2 (Dolomanov et al., 2009)'
_computing_structure_refinement 'ShelXL (Sheldrick, 2008)'
_computing_structure_solution
;
Superflip (Palatinus & Chapuis, 2007;Palatinus & van der Lee, 2008;
Palatinus et al., 2012)
;
_diffrn_ambient_environment air
_diffrn_ambient_temperature 288.94(10)
_diffrn_detector 'CCD plate'
_diffrn_detector_area_resol_mean 8.0243
_diffrn_detector_type EosS2
_diffrn_measured_fraction_theta_full 0.999
_diffrn_measured_fraction_theta_max 0.991
_diffrn_measurement_details
;
  1 omega    1.00   76.00   1.0000    1.0000
omega____ theta____ kappa____ phi______ frames
    -       36.7203  -99.0000   30.0000 75

  2 omega   55.00  109.00   1.0000    1.0000
omega____ theta____ kappa____ phi______ frames
    -       36.7203 -178.0000  -30.0000 54

  3 omega    1.00   76.00   1.0000    1.0000
omega____ theta____ kappa____ phi______ frames
    -       36.7203  -99.0000 -180.0000 75

  4 omega   18.00  106.00   1.0000    1.0000
omega____ theta____ kappa____ phi______ frames
    -       36.7203   38.0000   60.0000 88

  5 omega  -31.00   53.00   1.0000    1.0000
omega____ theta____ kappa____ phi______ frames
    -       36.7203  -57.0000   90.0000 84

  6 omega   20.00  104.00   1.0000    1.0000
omega____ theta____ kappa____ phi______ frames
    -       36.7203   57.0000 -180.0000 84

  7 omega    1.00   76.00   1.0000    1.0000
omega____ theta____ kappa____ phi______ frames
    -       36.7203  -99.0000  -30.0000 75

  8 omega   18.00  106.00   1.0000    1.0000
omega____ theta____ kappa____ phi______ frames
    -       36.7203   38.0000  -30.0000 88

  9 omega  -31.00   53.00   1.0000    1.0000
omega____ theta____ kappa____ phi______ frames
    -       36.7203  -57.0000 -120.0000 84

 10 omega   40.00   98.00   1.0000    3.0000
omega____ theta____ kappa____ phi______ frames
    -      108.0000  -45.0000   90.0000 58

 11 omega   40.00   98.00   1.0000    3.0000
omega____ theta____ kappa____ phi______ frames
    -      108.0000  -45.0000 -120.0000 58

 12 omega   40.00   98.00   1.0000    3.0000
omega____ theta____ kappa____ phi______ frames
    -      108.0000  -45.0000 -180.0000 58

 13 omega   40.00   98.00   1.0000    3.0000
omega____ theta____ kappa____ phi______ frames
    -      108.0000  -45.0000  -60.0000 58

 14 omega   90.00  175.00   1.0000    3.0000
omega____ theta____ kappa____ phi______ frames
    -      108.0000   61.0000 -150.0000 85

 15 omega   39.00  110.00   1.0000    3.0000
omega____ theta____ kappa____ phi______ frames
    -      108.0000  -95.0000   60.0000 71

 16 omega   38.00  116.00   1.0000    3.0000
omega____ theta____ kappa____ phi______ frames
    -      108.0000 -112.0000  -30.0000 78

 17 omega  101.00  178.00   1.0000    3.0000
omega____ theta____ kappa____ phi______ frames
    -      108.0000  112.0000  120.0000 77

 18 omega   38.00   91.00   1.0000    3.0000
omega____ theta____ kappa____ phi______ frames
    -      108.0000  -30.0000 -180.0000 53

 19 omega   91.00  176.00   1.0000    3.0000
omega____ theta____ kappa____ phi______ frames
    -      108.0000   45.0000 -180.0000 85

 20 omega   39.00  110.00   1.0000    3.0000
omega____ theta____ kappa____ phi______ frames
    -      108.0000  -95.0000 -150.0000 71

 21 omega   38.00  116.00   1.0000    3.0000
omega____ theta____ kappa____ phi______ frames
    -      108.0000 -112.0000    0.0000 78

 22 omega   40.00   98.00   1.0000    3.0000
omega____ theta____ kappa____ phi______ frames
    -      108.0000  -45.0000   30.0000 58

 23 omega   38.00   91.00   1.0000    3.0000
omega____ theta____ kappa____ phi______ frames
    -      108.0000  -30.0000  120.0000 53

 24 omega   70.00  178.00   1.0000    3.0000
omega____ theta____ kappa____ phi______ frames
    -      108.0000   15.0000  120.0000 108

 25 omega   39.00  110.00   1.0000    3.0000
omega____ theta____ kappa____ phi______ frames
    -      108.0000  -95.0000  150.0000 71

 26 omega   10.00  104.00   1.0000    1.0000
omega____ theta____ kappa____ phi______ frames
    -       36.7203   77.0000 -120.0000 94

 27 omega   10.00  104.00   1.0000    1.0000
omega____ theta____ kappa____ phi______ frames
    -       36.7203   77.0000   90.0000 94

 28 omega   20.00  104.00   1.0000    1.0000
omega____ theta____ kappa____ phi______ frames
    -       36.7203   57.0000 -120.0000 84

 29 omega   10.00  104.00   1.0000    1.0000
omega____ theta____ kappa____ phi______ frames
    -       36.7203   77.0000  -30.0000 94

 30 omega  -31.00   53.00   1.0000    1.0000
omega____ theta____ kappa____ phi______ frames
    -       36.7203  -57.0000   30.0000 84

 31 omega   10.00  104.00   1.0000    1.0000
omega____ theta____ kappa____ phi______ frames
    -       36.7203   77.0000    0.0000 94

 32 omega    7.00  108.00   1.0000    1.0000
omega____ theta____ kappa____ phi______ frames
    -       36.7203   19.0000 -150.0000 101

 33 omega   81.00  176.00   1.0000    3.0000
omega____ theta____ kappa____ phi______ frames
    -      108.0000   77.0000   90.0000 95

 34 omega   81.00  176.00   1.0000    3.0000
omega____ theta____ kappa____ phi______ frames
    -      108.0000   77.0000   30.0000 95

 35 omega   87.00  112.00   1.0000    3.0000
omega____ theta____ kappa____ phi______ frames
    -      108.0000   30.0000    0.0000 25
;
_diffrn_measurement_device 'four-circle diffractometer'
_diffrn_measurement_device_type 'SuperNova, Dual, Cu at zero, EosS2'
_diffrn_measurement_method '\w scans'
_diffrn_orient_matrix_UB_11 -0.0954233000
_diffrn_orient_matrix_UB_12 0.0526230000
_diffrn_orient_matrix_UB_13 -0.0823082000
_diffrn_orient_matrix_UB_21 0.1792648000
_diffrn_orient_matrix_UB_22 0.0220102000
_diffrn_orient_matrix_UB_23 -0.0251233000
_diffrn_orient_matrix_UB_31 -0.0065788000
_diffrn_orient_matrix_UB_32 -0.1625034000
_diffrn_orient_matrix_UB_33 -0.0300551000
_diffrn_radiation_monochromator mirror
_diffrn_radiation_probe x-ray
_diffrn_radiation_type CuK\a
_diffrn_radiation_wavelength 1.54184
_diffrn_reflns_av_R_equivalents 0.0277
_diffrn_reflns_av_unetI/netI 0.0190
_diffrn_reflns_laue_measured_fraction_full 0.999
_diffrn_reflns_laue_measured_fraction_max 0.991
_diffrn_reflns_limit_h_max 9
_diffrn_reflns_limit_h_min -9
_diffrn_reflns_limit_k_max 9
_diffrn_reflns_limit_k_min -11
_diffrn_reflns_limit_l_max 20
_diffrn_reflns_limit_l_min -21
_diffrn_reflns_number 13847
_diffrn_reflns_point_group_measured_fraction_full 0.861
_diffrn_reflns_point_group_measured_fraction_max 0.849
_diffrn_reflns_theta_full 67.684
_diffrn_reflns_theta_max 71.556
_diffrn_reflns_theta_min 5.234
_diffrn_source 'sealed X-ray tube'
_diffrn_source_type 'SuperNova (Cu) X-ray Source'
_exptl_absorpt_coefficient_mu 0.835
_exptl_absorpt_correction_T_max 1.00000
_exptl_absorpt_correction_T_min 0.44149
_exptl_absorpt_correction_type multi-scan
_exptl_absorpt_process_details
;
CrysAlisPro, Agilent Technologies,
Version 1.171.37.34 (release 22-05-2014 CrysAlis171 .NET)
(compiled May 22 2014,16:03:01)
Empirical absorption correction using spherical harmonics,
 implemented in SCALE3 ABSPACK scaling algorithm.
;
_exptl_crystal_colour 'clear light colourless'
_exptl_crystal_colour_lustre clear
_exptl_crystal_colour_modifier light
_exptl_crystal_colour_primary colourless
_exptl_crystal_density_diffrn 1.346
_exptl_crystal_description
;
;
_exptl_crystal_F_000 499
_exptl_crystal_size_max 0.05
_exptl_crystal_size_mid 0.04
_exptl_crystal_size_min 0.04
_refine_diff_density_max 0.117
_refine_diff_density_min -0.122
_refine_diff_density_rms 0.029
_refine_ls_abs_structure_details
;
 Flack x determined using 1295 quotients [(I+)-(I-)]/[(I+)+(I-)]
 (Parsons, Flack and Wagner, Acta Cryst. B69 (2013) 249-259).
;
_refine_ls_abs_structure_Flack 0.03(8)
_refine_ls_extinction_method none
_refine_ls_goodness_of_fit_ref 1.029
_refine_ls_hydrogen_treatment constr
_refine_ls_matrix_type full
_refine_ls_number_parameters 309
_refine_ls_number_reflns 3860
_refine_ls_number_restraints 1
_refine_ls_restrained_S_all 1.029
_refine_ls_R_factor_all 0.0319
_refine_ls_R_factor_gt 0.0304
_refine_ls_shift/su_max 0.000
_refine_ls_shift/su_mean 0.000
_refine_ls_structure_factor_coef Fsqd
_refine_ls_weighting_details 'w=1/[\s^2^(Fo^2^)+(0.0564P)^2^+0.0376P] where P=(Fo^2^+2Fc^2^)/3'
_refine_ls_weighting_scheme calc
_refine_ls_wR_factor_gt 0.0856
_refine_ls_wR_factor_ref 0.0874
_reflns_Friedel_coverage 0.604
_reflns_friedel_fraction_full 0.703
_reflns_friedel_fraction_max 0.687
_reflns_number_gt 3653
_reflns_number_total 3860
_reflns_threshold_expression 'I > 2\s(I)'
_cod_data_source_file ol5b03355_si_002.cif
_cod_data_source_block 4l
_cod_depositor_comments
;
         Adding full bibliography for 1540692.cif.

2019-02-25
Z value and formula fixed to values more according to usual
chemical conventions.                 miguel
;
_cod_original_formula_sum 'C24 H26 N2 O8'
_cod_original_formula_weight 473.47
_cod_original_formula_moiety '2(C12 H13 N O4)'
_cod_original_formula_units_Z 2
_cod_database_code 1540692
_shelxl_version_number 2014-1
_chemical_oxdiff_formula 'C1 H1 O1 N1'
_shelx_space_group_comment
;
The symmetry employed for this shelxl refinement is uniquely defined
by the following loop, which should always be used as a source of
symmetry information in preference to the above space-group names.
They are only intended as comments.
;
_reflns_odcompleteness_completeness 99.87
_reflns_odcompleteness_iscentric 1
_reflns_odcompleteness_theta 66.97
_olex2_refinement_description
;
1. Fixed Uiso
 At 1.2 times of:
  All C(H) groups, All C(H,H) groups
 At 1.5 times of:
  All C(H,H,H) groups
2.a Ternary CH refined with riding coordinates:
 C1(H1), C2(H2), C19(H19), C18(H18)
2.b Secondary CH2 refined with riding coordinates:
 C6(H6A,H6B), C23(H23A,H23B), C20(H20A,H20B), C3(H3A,H3B)
2.c Aromatic/amide H refined with riding coordinates:
 C9(H9), C11(H11), C15(H15), C32(H32), C28(H28), C26(H26), C10(H10), C27(H27)
2.d Idealised Me refined as rotating group:
 C34(H34A,H34B,H34C), C17(H17A,H17B,H17C)
;
_olex2_submission_special_instructions 'No special instructions were received'

loop_
_space_group_symop_operation_xyz
'x, y, z'
'-x, y+1/2, -z'

loop_
_atom_site_label
_atom_site_type_symbol
_atom_site_fract_x
_atom_site_fract_y
_atom_site_fract_z
_atom_site_U_iso_or_equiv
_atom_site_adp_type
_atom_site_occupancy
_atom_site_site_symmetry_order
_atom_site_calc_flag
_atom_site_refinement_flags_posn
O7 O 0.85835(19) 0.2824(2) 0.55257(8) 0.0628(4) Uani 1 1 d .
N12 N 0.45245(18) 0.20033(17) 0.60893(9) 0.0431(4) Uani 1 1 d .
O24 O 0.1471(2) 0.5443(2) 0.95247(9) 0.0696(5) Uani 1 1 d .
N29 N 0.54840(18) 0.46305(18) 0.89664(8) 0.0443(4) Uani 1 1 d .
O31 O 0.5581(2) 0.40981(18) 0.83304(9) 0.0611(4) Uani 1 1 d .
O14 O 0.4473(2) 0.15091(17) 0.67400(9) 0.0620(4) Uani 1 1 d .
O13 O 0.4166(2) 0.12687(19) 0.54890(9) 0.0703(5) Uani 1 1 d .
O16 O 0.16448(18) 0.70961(19) 0.64954(9) 0.0615(4) Uani 1 1 d .
O30 O 0.5809(2) 0.39304(19) 0.95791(10) 0.0753(5) Uani 1 1 d .
O33 O 0.83005(18) 0.9682(2) 0.84240(10) 0.0668(4) Uani 1 1 d .
C8 C 0.8218(2) 0.2683(2) 0.62704(10) 0.0411(4) Uani 1 1 d .
C1 C 0.6960(2) 0.3793(2) 0.64953(10) 0.0376(4) Uani 1 1 d .
H1 H 0.6927 0.3651 0.7057 0.045 Uiso 1 1 calc R
C2 C 0.5083(2) 0.36025(18) 0.60199(9) 0.0373(4) Uani 1 1 d .
H2 H 0.5073 0.3833 0.5463 0.045 Uiso 1 1 calc R
C25 C 0.1785(2) 0.5293(2) 0.87757(11) 0.0456(4) Uani 1 1 d .
C19 C 0.4911(2) 0.62305(19) 0.89997(9) 0.0387(4) Uani 1 1 d .
H19 H 0.4923 0.6509 0.9551 0.046 Uiso 1 1 calc R
C6 C 0.7543(2) 0.5400(2) 0.63821(12) 0.0479(4) Uani 1 1 d .
H6A H 0.8563 0.5620 0.6790 0.057 Uiso 1 1 calc R
H6B H 0.7914 0.5465 0.5876 0.057 Uiso 1 1 calc R
C9 C 0.9084(2) 0.1524(2) 0.66438(12) 0.0503(4) Uani 1 1 d .
H9 H 0.9058 0.1199 0.7154 0.060 Uiso 1 1 calc R
C11 C 0.9720(3) 0.1684(3) 0.54529(15) 0.0716(7) Uani 1 1 d .
H11 H 1.0189 0.1502 0.5003 0.086 Uiso 1 1 calc R
C18 C 0.3028(2) 0.6375(2) 0.85218(9) 0.0394(4) Uani 1 1 d .
H18 H 0.3063 0.6176 0.7965 0.047 Uiso 1 1 calc R
C4 C 0.4468(2) 0.6221(2) 0.63865(10) 0.0410(4) Uani 1 1 d .
C15 C 0.3159(3) 0.7372(2) 0.64441(11) 0.0501(4) Uani 1 1 d .
H15 H 0.3502 0.8368 0.6441 0.060 Uiso 1 1 calc R
C21 C 0.5481(2) 0.8809(2) 0.85410(10) 0.0425(4) Uani 1 1 d .
C22 C 0.3765(2) 0.9167(2) 0.85158(10) 0.0436(4) Uani 1 1 d .
C23 C 0.2426(2) 0.7992(2) 0.85861(12) 0.0476(4) Uani 1 1 d .
H23A H 0.1395 0.8162 0.8176 0.057 Uiso 1 1 calc R
H23B H 0.2067 0.8114 0.9092 0.057 Uiso 1 1 calc R
C32 C 0.6767(3) 0.9953(2) 0.84410(12) 0.0537(5) Uani 1 1 d .
H32 H 0.6393 1.0942 0.8387 0.064 Uiso 1 1 calc R
C20 C 0.6177(2) 0.7237(2) 0.86628(12) 0.0458(4) Uani 1 1 d .
H20A H 0.7309 0.7251 0.9022 0.055 Uiso 1 1 calc R
H20B H 0.6356 0.6834 0.8161 0.055 Uiso 1 1 calc R
C28 C 0.0318(3) 0.4313(4) 0.96096(17) 0.0806(8) Uani 1 1 d .
H28 H -0.0113 0.4133 1.0070 0.097 Uiso 1 1 calc R
C26 C 0.0860(3) 0.4150(3) 0.84083(14) 0.0584(5) Uani 1 1 d .
H26 H 0.0840 0.3826 0.7894 0.070 Uiso 1 1 calc R
C3 C 0.3799(2) 0.4633(2) 0.63259(11) 0.0430(4) Uani 1 1 d .
H3A H 0.2662 0.4595 0.5971 0.052 Uiso 1 1 calc R
H3B H 0.3642 0.4293 0.6843 0.052 Uiso 1 1 calc R
C5 C 0.6176(2) 0.6577(2) 0.64079(10) 0.0438(4) Uani 1 1 d .
C10 C 1.0063(3) 0.0877(3) 0.61022(16) 0.0657(6) Uani 1 1 d .
H10 H 1.0800 0.0048 0.6192 0.079 Uiso 1 1 calc R
C34 C 0.3023(3) 1.0716(3) 0.84368(15) 0.0627(6) Uani 1 1 d .
H34A H 0.3970 1.1428 0.8502 0.094 Uiso 1 1 calc GR
H34B H 0.2327 1.0879 0.8835 0.094 Uiso 1 1 calc GR
H34C H 0.2294 1.0835 0.7922 0.094 Uiso 1 1 calc GR
C17 C 0.6913(3) 0.8126(2) 0.64433(15) 0.0620(5) Uani 1 1 d .
H17A H 0.7731 0.8260 0.6933 0.093 Uiso 1 1 calc GR
H17B H 0.5970 0.8837 0.6410 0.093 Uiso 1 1 calc GR
H17C H 0.7510 0.8275 0.6009 0.093 Uiso 1 1 calc GR
C27 C -0.0096(3) 0.3525(3) 0.89647(18) 0.0758(8) Uani 1 1 d .
H27 H -0.0864 0.2715 0.8882 0.091 Uiso 1 1 calc R

loop_
_atom_site_aniso_label
_atom_site_aniso_U_11
_atom_site_aniso_U_22
_atom_site_aniso_U_33
_atom_site_aniso_U_23
_atom_site_aniso_U_13
_atom_site_aniso_U_12
O7 0.0580(8) 0.0764(12) 0.0584(7) 0.0045(7) 0.0226(6) 0.0249(8)
N12 0.0375(7) 0.0359(9) 0.0566(9) -0.0040(6) 0.0105(6) 0.0014(6)
O24 0.0647(9) 0.0860(13) 0.0633(8) -0.0039(8) 0.0254(7) -0.0293(9)
N29 0.0417(8) 0.0388(9) 0.0529(8) 0.0054(7) 0.0108(6) 0.0015(6)
O31 0.0736(9) 0.0460(9) 0.0655(9) -0.0081(7) 0.0177(7) 0.0089(7)
O14 0.0726(10) 0.0453(9) 0.0703(9) 0.0095(7) 0.0191(7) -0.0078(7)
O13 0.0858(11) 0.0520(10) 0.0732(9) -0.0244(8) 0.0157(8) -0.0129(8)
O16 0.0479(8) 0.0572(10) 0.0829(10) 0.0020(7) 0.0210(7) 0.0162(7)
O30 0.0990(13) 0.0592(12) 0.0700(9) 0.0262(8) 0.0218(8) 0.0159(9)
O33 0.0469(8) 0.0622(11) 0.0947(11) 0.0090(8) 0.0218(7) -0.0088(7)
C8 0.0343(8) 0.0394(10) 0.0502(8) -0.0026(7) 0.0094(6) 0.0034(7)
C1 0.0338(7) 0.0327(9) 0.0467(8) 0.0003(7) 0.0083(6) 0.0029(6)
C2 0.0361(8) 0.0324(9) 0.0442(8) 0.0003(6) 0.0095(6) 0.0026(6)
C25 0.0384(8) 0.0430(11) 0.0552(9) 0.0016(8) 0.0083(7) -0.0029(7)
C19 0.0388(8) 0.0355(10) 0.0427(8) -0.0014(6) 0.0097(6) -0.0015(7)
C6 0.0356(8) 0.0360(10) 0.0733(11) 0.0009(8) 0.0132(8) -0.0001(7)
C9 0.0406(9) 0.0381(10) 0.0708(11) 0.0027(9) 0.0071(8) 0.0051(8)
C11 0.0537(12) 0.0833(18) 0.0820(15) -0.0152(13) 0.0240(10) 0.0208(12)
C18 0.0376(8) 0.0370(10) 0.0439(8) -0.0025(7) 0.0086(6) -0.0020(7)
C4 0.0413(8) 0.0325(10) 0.0499(9) 0.0009(7) 0.0102(7) 0.0062(7)
C15 0.0510(10) 0.0383(11) 0.0614(10) 0.0008(8) 0.0121(8) 0.0125(9)
C21 0.0402(8) 0.0353(10) 0.0528(9) 0.0026(7) 0.0109(7) -0.0029(7)
C22 0.0430(8) 0.0346(10) 0.0538(9) 0.0012(7) 0.0109(7) 0.0009(7)
C23 0.0391(9) 0.0409(11) 0.0646(10) 0.0000(8) 0.0142(7) 0.0012(8)
C32 0.0503(10) 0.0421(11) 0.0698(12) 0.0069(9) 0.0145(9) -0.0071(9)
C20 0.0367(8) 0.0378(11) 0.0649(10) 0.0030(8) 0.0147(7) -0.0009(7)
C28 0.0567(12) 0.093(2) 0.0976(18) 0.0224(16) 0.0286(12) -0.0216(14)
C26 0.0477(10) 0.0450(12) 0.0792(13) -0.0061(10) 0.0044(9) -0.0073(9)
C3 0.0333(8) 0.0352(10) 0.0615(10) -0.0023(7) 0.0117(7) 0.0038(7)
C5 0.0438(9) 0.0324(10) 0.0558(9) -0.0011(7) 0.0113(7) 0.0014(7)
C10 0.0413(10) 0.0478(13) 0.1069(18) -0.0122(12) 0.0117(10) 0.0148(9)
C34 0.0563(12) 0.0415(12) 0.0920(15) 0.0072(10) 0.0183(11) 0.0080(9)
C17 0.0589(12) 0.0351(11) 0.0932(15) -0.0024(10) 0.0176(10) -0.0050(9)
C27 0.0443(11) 0.0529(15) 0.127(2) 0.0129(14) 0.0088(12) -0.0165(10)

loop_
_atom_type_symbol
_atom_type_description
_atom_type_scat_dispersion_real
_atom_type_scat_dispersion_imag
_atom_type_scat_source
C C 0.0181 0.0091 'International Tables Vol C Tables 4.2.6.8 and 6.1.1.4'
H H 0.0000 0.0000 'International Tables Vol C Tables 4.2.6.8 and 6.1.1.4'
O O 0.0492 0.0322 'International Tables Vol C Tables 4.2.6.8 and 6.1.1.4'
N N 0.0311 0.0180 'International Tables Vol C Tables 4.2.6.8 and 6.1.1.4'

loop_
_geom_angle_atom_site_label_1
_geom_angle_atom_site_label_2
_geom_angle_atom_site_label_3
_geom_angle
C11 O7 C8 105.57(17)
O14 N12 C2 118.72(15)
O13 N12 O14 123.25(17)
O13 N12 C2 118.02(16)
C25 O24 C28 105.35(19)
O31 N29 O30 123.13(18)
O31 N29 C19 118.65(15)
O30 N29 C19 118.22(15)
O7 C8 C1 116.30(15)
C9 C8 O7 110.41(17)
C9 C8 C1 133.27(17)
C8 C1 C2 112.59(14)
C8 C1 C6 111.73(14)
C6 C1 C2 107.94(14)
N12 C2 C1 108.65(13)
N12 C2 C3 109.44(13)
C3 C2 C1 111.15(14)
O24 C25 C18 117.11(15)
C26 C25 O24 110.33(18)
C26 C25 C18 132.56(19)
N29 C19 C18 108.43(13)
N29 C19 C20 109.46(14)
C20 C19 C18 110.96(14)
C5 C6 C1 115.47(14)
C8 C9 C10 106.24(19)
C10 C11 O7 111.08(19)
C25 C18 C19 112.74(14)
C25 C18 C23 111.85(14)
C23 C18 C19 108.14(14)
C15 C4 C3 115.90(15)
C5 C4 C15 121.16(17)
C5 C4 C3 122.92(15)
O16 C15 C4 123.41(19)
C22 C21 C32 120.94(18)
C22 C21 C20 123.06(16)
C32 C21 C20 116.00(15)
C21 C22 C23 121.20(17)
C21 C22 C34 125.24(18)
C23 C22 C34 113.55(16)
C22 C23 C18 115.74(14)
O33 C32 C21 123.5(2)
C21 C20 C19 111.53(14)
C27 C28 O24 111.4(2)
C25 C26 C27 106.3(2)
C4 C3 C2 110.96(14)
C4 C5 C6 121.61(16)
C4 C5 C17 125.58(17)
C17 C5 C6 112.80(16)
C11 C10 C9 106.69(19)
C28 C27 C26 106.6(2)

loop_
_geom_bond_atom_site_label_1
_geom_bond_atom_site_label_2
_geom_bond_distance
O7 C8 1.371(2)
O7 C11 1.367(3)
N12 O14 1.212(2)
N12 O13 1.211(2)
N12 C2 1.506(2)
O24 C25 1.364(2)
O24 C28 1.374(3)
N29 O31 1.210(2)
N29 O30 1.211(2)
N29 C19 1.503(2)
O16 C15 1.215(2)
O33 C32 1.215(2)
C8 C1 1.491(2)
C8 C9 1.331(3)
C1 C2 1.532(2)
C1 C6 1.530(3)
C2 C3 1.520(2)
C25 C18 1.487(2)
C25 C26 1.335(3)
C19 C18 1.533(2)
C19 C20 1.523(2)
C6 C5 1.498(2)
C9 C10 1.430(3)
C11 C10 1.314(4)
C18 C23 1.529(3)
C4 C15 1.460(2)
C4 C3 1.508(2)
C4 C5 1.351(2)
C21 C22 1.356(2)
C21 C32 1.459(3)
C21 C20 1.506(3)
C22 C23 1.496(3)
C22 C34 1.496(3)
C28 C27 1.302(4)
C26 C27 1.431(3)
C5 C17 1.495(3)
